data_1557989
loop_
_publ_author_name
'Deolka, Shubham'
'Rivada-Wheelaghan, Orestes'
'Aristiz\'abal, Sandra L.'
'Fayzullin, Robert R.'
'Pal, Shrinwantu'
'Nozaki, Kyoko'
'Khaskin, Eugene'
'Khusnutdinova, Julia R.'

_publ_section_title
;
 Metal--metal cooperative bond activation by heterobimetallic alkyl, aryl,
 and acetylide PtII/CuI complexes
;
_journal_issue 21
_journal_name_full 'Chemical Science'
_journal_page_first 5494
_journal_page_last 5502
_journal_paper_doi 10.1039/D0SC00646G
_journal_volume 11
_journal_year 2020
_chemical_formula_moiety 'C50 H70 N8 O2 P2 Pt2'
_chemical_formula_sum 'C50 H70 N8 O2 P2 Pt2'
_chemical_formula_weight 1267.26
_space_group_crystal_system tetragonal
_space_group_IT_number 88
_space_group_name_Hall '-I 4ad'
_space_group_name_H-M_alt 'I 41/a :2'
_atom_sites_solution_hydrogens geom
_audit_creation_method SHELXL-2018/3
_audit_update_record
;
2020-01-02 deposited with the CCDC.	2020-04-30 downloaded from the CCDC.
;
_cell_angle_alpha 90
_cell_angle_beta 90
_cell_angle_gamma 90
_cell_formula_units_Z 8
_cell_length_a 20.4659(2)
_cell_length_b 20.4659(2)
_cell_length_c 27.7779(4)
_cell_measurement_reflns_used 37499
_cell_measurement_temperature 94(2)
_cell_measurement_theta_max 32.5550
_cell_measurement_theta_min 2.3470
_cell_volume 11634.9(2)
_computing_cell_refinement 'CrysAlisPro 1.171.39.46 (Rigaku OD, 2018)'
_computing_data_collection 'CrysAlisPro 1.171.39.46 (Rigaku OD, 2018)'
_computing_data_reduction 'CrysAlisPro 1.171.39.46 (Rigaku OD, 2018)'
_computing_molecular_graphics
;
WinGX (Farrugia, 2012); Olex2 (Dolomanov et al., 2009);
ORTEP-3 (Farrugia, 2012); PLATON (Spek, 2009)
;
_computing_publication_material 'enCIFer (Allen, 2004)'
_computing_structure_refinement 'SHELXL-2018/3 (Sheldrick, 2015)'
_computing_structure_solution 'SHELXT-2018/2 (Sheldrick, 2015)'
_diffrn_ambient_temperature 94(2)
_diffrn_measured_fraction_theta_full 0.999
_diffrn_measured_fraction_theta_max 0.941
_diffrn_measurement_device_type 'XtaLAB Pro: Kappa dual offset/far'
_diffrn_measurement_method '\w scans'
_diffrn_radiation_probe x-ray
_diffrn_radiation_type MoK\a
_diffrn_radiation_wavelength 0.71073
_diffrn_reflns_av_R_equivalents 0.0440
_diffrn_reflns_av_unetI/netI 0.0276
_diffrn_reflns_Laue_measured_fraction_full 0.999
_diffrn_reflns_Laue_measured_fraction_max 0.941
_diffrn_reflns_limit_h_max 26
_diffrn_reflns_limit_h_min -30
_diffrn_reflns_limit_k_max 30
_diffrn_reflns_limit_k_min -29
_diffrn_reflns_limit_l_max 41
_diffrn_reflns_limit_l_min -40
_diffrn_reflns_number 73384
_diffrn_reflns_point_group_measured_fraction_full 0.999
_diffrn_reflns_point_group_measured_fraction_max 0.941
_diffrn_reflns_theta_full 25.242
_diffrn_reflns_theta_max 32.291
_diffrn_reflns_theta_min 2.032
_diffrn_source 'microfocus sealed X-ray tube'
_exptl_absorpt_coefficient_mu 4.900
_exptl_absorpt_correction_T_max 1.000
_exptl_absorpt_correction_T_min 0.157
_exptl_absorpt_correction_type gaussian
_exptl_absorpt_process_details
;
CrysAlisPro 1.171.39.46 (Rigaku Oxford Diffraction, 2018).
Numerical absorption correction based on gaussian integration over
a multifaceted crystal model. Empirical absorption correction using
spherical harmonics, frame scaling and detector area scaling,
implemented in SCALE3 ABSPACK scaling algorithm.
;
_exptl_crystal_colour colorless
_exptl_crystal_density_diffrn 1.447
_exptl_crystal_description prism
_exptl_crystal_F_000 5024
_exptl_crystal_recrystallization_method 'vapor diffusion of pentane into a benzene solution at r.t.'
_exptl_crystal_size_max 0.433
_exptl_crystal_size_mid 0.158
_exptl_crystal_size_min 0.079
_refine_diff_density_max 3.375
_refine_diff_density_min -1.590
_refine_diff_density_rms 0.128
_refine_ls_extinction_method none
_refine_ls_goodness_of_fit_ref 1.027
_refine_ls_hydrogen_treatment constr
_refine_ls_matrix_type full
_refine_ls_number_parameters 375
_refine_ls_number_reflns 9735
_refine_ls_number_restraints 276
_refine_ls_restrained_S_all 1.017
_refine_ls_R_factor_all 0.0482
_refine_ls_R_factor_gt 0.0347
_refine_ls_shift/su_max 0.002
_refine_ls_shift/su_mean 0.000
_refine_ls_structure_factor_coef Fsqd
_refine_ls_weighting_details 'w=1/[\s^2^(Fo^2^)+(0.0393P)^2^+57.6037P] where P=(Fo^2^+2Fc^2^)/3'
_refine_ls_weighting_scheme calc
_refine_ls_wR_factor_gt 0.0824
_refine_ls_wR_factor_ref 0.0891
_reflns_Friedel_coverage 0.000
_reflns_number_gt 7957
_reflns_number_total 9735
_reflns_threshold_expression 'I > 2\s(I)'
_cod_data_source_file d0sc00646g3.cif
_cod_data_source_block jk628_sq
_cod_depositor_comments
;Adding full bibliography for 1557987--1557994.cif.

 Adding full bibliography for 1557987--1557994.cif.
;
_cod_original_cell_volume 11634.8(3)
_cod_original_sg_symbol_H-M 'I 41/a'
_cod_database_code 1557989
_shelx_shelxl_version_number 2018/3
_shelx_space_group_comment
;
The symmetry employed for this shelxl refinement is uniquely defined
by the following loop, which should always be used as a source of
symmetry information in preference to the above space-group names.
They are only intended as comments.
;
_shelx_estimated_absorpt_t_min 0.225
_shelx_estimated_absorpt_t_max 0.698

loop_
_space_group_symop_operation_xyz
'x, y, z'
'-x+1/2, -y, z+1/2'
'-y+3/4, x+1/4, z+1/4'
'y+3/4, -x+3/4, z+3/4'
'x+1/2, y+1/2, z+1/2'
'-x+1, -y+1/2, z+1'
'-y+5/4, x+3/4, z+3/4'
'y+5/4, -x+5/4, z+5/4'
'-x, -y, -z'
'x-1/2, y, -z-1/2'
'y-3/4, -x-1/4, -z-1/4'
'-y-3/4, x-3/4, -z-3/4'
'-x+1/2, -y+1/2, -z+1/2'
'x, y+1/2, -z'
'y-1/4, -x+1/4, -z+1/4'
'-y-1/4, x-1/4, -z-1/4'

loop_
_atom_site_label
_atom_site_type_symbol
_atom_site_fract_x
_atom_site_fract_y
_atom_site_fract_z
_atom_site_U_iso_or_equiv
_atom_site_adp_type
_atom_site_occupancy
_atom_site_site_symmetry_order
_atom_site_calc_flag
_atom_site_refinement_flags_posn
_atom_site_refinement_flags_adp
_atom_site_refinement_flags_occupancy
_atom_site_disorder_assembly
_atom_site_disorder_group
Pt1 Pt 0.48220(2) 0.47919(2) 0.71330(2) 0.03041(5) Uani 1 1 d . . . . .
O1 O 0.57349(11) 0.39850(13) 0.64851(8) 0.0331(5) Uani 1 1 d . . . . .
N11 N 0.66279(12) 0.23823(13) 0.74110(10) 0.0253(5) Uani 1 1 d . . . . .
N12 N 0.61632(12) 0.32063(14) 0.69583(9) 0.0260(5) Uani 1 1 d . . . . .
N2 N 0.69085(13) 0.09337(13) 0.80706(10) 0.0277(5) Uani 1 1 d . . . . .
N3 N 0.53760(13) 0.00241(13) 0.78603(10) 0.0274(5) Uani 1 1 d . . . . .
C1 C 0.4258(3) 0.5647(3) 0.6986(2) 0.0705(18) Uani 1 1 d . . . . .
H1A H 0.455128 0.602128 0.694249 0.106 Uiso 1 1 calc R U . . .
H1B H 0.396223 0.573231 0.725591 0.106 Uiso 1 1 calc R U . . .
H1C H 0.400274 0.558017 0.669159 0.106 Uiso 1 1 calc R U . . .
C11 C 0.71756(15) 0.15148(16) 0.78361(13) 0.0301(6) Uani 1 1 d . . . . .
H11A H 0.730727 0.140238 0.750330 0.036 Uiso 1 1 calc R U . . .
H11B H 0.757098 0.165915 0.801178 0.036 Uiso 1 1 calc R U . . .
C12 C 0.66904(14) 0.20669(15) 0.78214(11) 0.0255(6) Uani 1 1 d . . . . .
C13 C 0.63327(15) 0.22285(16) 0.82415(11) 0.0273(6) Uani 1 1 d . . . . .
H13 H 0.638766 0.198369 0.852919 0.033 Uiso 1 1 calc R U . . .
C14 C 0.59066(15) 0.27436(15) 0.82256(11) 0.0255(6) Uani 1 1 d . . . . .
H14 H 0.566116 0.285913 0.850310 0.031 Uiso 1 1 calc R U . . .
C15 C 0.58336(14) 0.31026(14) 0.77948(10) 0.0226(5) Uani 1 1 d . . . . .
C16 C 0.54198(14) 0.36558(14) 0.77398(10) 0.0222(5) Uani 1 1 d . . . . .
H16 H 0.516957 0.380185 0.800697 0.027 Uiso 1 1 calc R U . . .
C17 C 0.53729(14) 0.39854(14) 0.73083(10) 0.0219(5) Uani 1 1 d . . . . .
C18 C 0.57689(14) 0.36999(16) 0.69358(10) 0.0242(5) Uani 1 1 d . . . . .
C19 C 0.62070(14) 0.28973(15) 0.73940(10) 0.0225(5) Uani 1 1 d . . . . .
C21 C 0.74236(18) 0.04471(19) 0.81299(16) 0.0399(8) Uani 1 1 d . . . . .
H21A H 0.724092 0.005315 0.827862 0.060 Uiso 1 1 calc R U . . .
H21B H 0.776864 0.062479 0.833662 0.060 Uiso 1 1 calc R U . . .
H21C H 0.760723 0.033657 0.781444 0.060 Uiso 1 1 calc R U . . .
C31 C 0.63583(15) 0.06748(16) 0.77978(11) 0.0262(6) Uani 1 1 d . . . . .
H31A H 0.652749 0.039413 0.753563 0.031 Uiso 1 1 calc R U . . .
H31B H 0.611987 0.104305 0.764760 0.031 Uiso 1 1 calc R U . . .
C32 C 0.58863(15) 0.02825(14) 0.80994(11) 0.0256(6) Uani 1 1 d . . . . .
C33 C 0.59514(18) 0.01993(17) 0.85921(12) 0.0336(7) Uani 1 1 d . . . . .
H33 H 0.630848 0.039158 0.875858 0.040 Uiso 1 1 calc R U . . .
C34 C 0.5492(2) -0.01665(19) 0.88403(14) 0.0440(9) Uani 1 1 d . . . . .
H34 H 0.552890 -0.022732 0.917826 0.053 Uiso 1 1 calc R U . . .
C35 C 0.4980(2) -0.04401(19) 0.85901(18) 0.0475(10) Uani 1 1 d . . . . .
H35 H 0.466450 -0.070035 0.875134 0.057 Uiso 1 1 calc R U . . .
C36 C 0.49343(17) -0.03316(17) 0.81061(16) 0.0376(8) Uani 1 1 d . . . . .
H36 H 0.457576 -0.051470 0.793583 0.045 Uiso 1 1 calc R U . . .
P1 P 0.51571(4) 0.45393(6) 0.64138(3) 0.0389(2) Uani 1 1 d D U . . .
C411 C 0.5646(8) 0.5136(8) 0.6062(6) 0.054(3) Uani 0.59(4) 1 d D U P A 1
C421 C 0.5999(10) 0.5547(9) 0.6446(8) 0.056(4) Uani 0.59(4) 1 d D U P A 1
H42A H 0.624950 0.525813 0.665837 0.084 Uiso 0.59(4) 1 calc R U P A 1
H42B H 0.567628 0.578911 0.663596 0.084 Uiso 0.59(4) 1 calc R U P A 1
H42C H 0.629602 0.585534 0.628805 0.084 Uiso 0.59(4) 1 calc R U P A 1
C431 C 0.5167(11) 0.5578(11) 0.5774(7) 0.069(5) Uani 0.59(4) 1 d D U P A 1
H43A H 0.541205 0.593329 0.562107 0.104 Uiso 0.59(4) 1 calc R U P A 1
H43B H 0.484060 0.576169 0.599345 0.104 Uiso 0.59(4) 1 calc R U P A 1
H43C H 0.494795 0.531732 0.552604 0.104 Uiso 0.59(4) 1 calc R U P A 1
C441 C 0.6158(10) 0.4833(12) 0.5733(7) 0.059(4) Uani 0.59(4) 1 d D U P A 1
H44A H 0.641866 0.518086 0.558373 0.088 Uiso 0.59(4) 1 calc R U P A 1
H44B H 0.594166 0.457707 0.548123 0.088 Uiso 0.59(4) 1 calc R U P A 1
H44C H 0.644507 0.454800 0.592155 0.088 Uiso 0.59(4) 1 calc R U P A 1
C412 C 0.5629(10) 0.5190(9) 0.6101(8) 0.048(4) Uani 0.41(4) 1 d D U P A 2
C422 C 0.6059(14) 0.5505(13) 0.6492(11) 0.052(5) Uani 0.41(4) 1 d D U P A 2
H42D H 0.578080 0.568408 0.674666 0.077 Uiso 0.41(4) 1 calc R U P A 2
H42E H 0.635212 0.517506 0.662799 0.077 Uiso 0.41(4) 1 calc R U P A 2
H42F H 0.631860 0.585806 0.634856 0.077 Uiso 0.41(4) 1 calc R U P A 2
C432 C 0.5184(15) 0.5733(13) 0.5887(11) 0.063(6) Uani 0.41(4) 1 d D U P A 2
H43D H 0.545600 0.608998 0.576382 0.094 Uiso 0.41(4) 1 calc R U P A 2
H43E H 0.489337 0.590127 0.613898 0.094 Uiso 0.41(4) 1 calc R U P A 2
H43F H 0.492189 0.555119 0.562425 0.094 Uiso 0.41(4) 1 calc R U P A 2
C442 C 0.6067(17) 0.4913(17) 0.5704(12) 0.064(6) Uani 0.41(4) 1 d D U P A 2
H44D H 0.634862 0.525951 0.557822 0.096 Uiso 0.41(4) 1 calc R U P A 2
H44E H 0.579401 0.473935 0.544378 0.096 Uiso 0.41(4) 1 calc R U P A 2
H44F H 0.633725 0.456079 0.583674 0.096 Uiso 0.41(4) 1 calc R U P A 2
C511 C 0.4593(7) 0.4023(8) 0.6046(4) 0.052(3) Uani 0.59(4) 1 d D U P A 1
C521 C 0.4460(8) 0.3407(8) 0.6343(7) 0.052(3) Uani 0.59(4) 1 d D U P A 1
H52A H 0.430882 0.353253 0.666522 0.078 Uiso 0.59(4) 1 calc R U P A 1
H52B H 0.486318 0.315137 0.637156 0.078 Uiso 0.59(4) 1 calc R U P A 1
H52C H 0.412385 0.314435 0.618402 0.078 Uiso 0.59(4) 1 calc R U P A 1
C531 C 0.4877(10) 0.3800(13) 0.5553(5) 0.076(5) Uani 0.59(4) 1 d D U P A 1
H53A H 0.529898 0.358491 0.560384 0.114 Uiso 0.59(4) 1 calc R U P A 1
H53B H 0.493602 0.418140 0.534449 0.114 Uiso 0.59(4) 1 calc R U P A 1
H53C H 0.457333 0.349279 0.540021 0.114 Uiso 0.59(4) 1 calc R U P A 1
C541 C 0.3942(7) 0.4370(13) 0.5960(7) 0.075(5) Uani 0.59(4) 1 d D U P A 1
H54A H 0.363601 0.406770 0.580469 0.112 Uiso 0.59(4) 1 calc R U P A 1
H54B H 0.401256 0.474911 0.575081 0.112 Uiso 0.59(4) 1 calc R U P A 1
H54C H 0.376085 0.451491 0.626825 0.112 Uiso 0.59(4) 1 calc R U P A 1
C512 C 0.4509(8) 0.4186(12) 0.6027(7) 0.057(4) Uani 0.41(4) 1 d D U P A 2
C522 C 0.4345(12) 0.3538(12) 0.6275(10) 0.059(5) Uani 0.41(4) 1 d D U P A 2
H52D H 0.421670 0.362186 0.660901 0.089 Uiso 0.41(4) 1 calc R U P A 2
H52E H 0.472896 0.325280 0.626911 0.089 Uiso 0.41(4) 1 calc R U P A 2
H52F H 0.398324 0.332574 0.610431 0.089 Uiso 0.41(4) 1 calc R U P A 2
C532 C 0.4762(12) 0.4036(17) 0.5513(7) 0.069(5) Uani 0.41(4) 1 d D U P A 2
H53D H 0.440777 0.384880 0.531994 0.103 Uiso 0.41(4) 1 calc R U P A 2
H53E H 0.512388 0.372246 0.553177 0.103 Uiso 0.41(4) 1 calc R U P A 2
H53F H 0.491601 0.444029 0.536222 0.103 Uiso 0.41(4) 1 calc R U P A 2
C542 C 0.3913(9) 0.4630(17) 0.6021(10) 0.070(5) Uani 0.41(4) 1 d D U P A 2
H54D H 0.356360 0.442305 0.583423 0.106 Uiso 0.41(4) 1 calc R U P A 2
H54E H 0.402911 0.504898 0.587434 0.106 Uiso 0.41(4) 1 calc R U P A 2
H54F H 0.376242 0.470251 0.635198 0.106 Uiso 0.41(4) 1 calc R U P A 2

loop_
_atom_site_aniso_label
_atom_site_aniso_U_11
_atom_site_aniso_U_22
_atom_site_aniso_U_33
_atom_site_aniso_U_23
_atom_site_aniso_U_13
_atom_site_aniso_U_12
Pt1 0.02149(6) 0.03821(8) 0.03154(7) 0.01492(5) 0.00042(4) 0.00450(4)
O1 0.0279(11) 0.0495(14) 0.0220(10) 0.0115(10) 0.0046(8) -0.0023(10)
N11 0.0197(11) 0.0272(12) 0.0292(12) 0.0002(10) 0.0076(9) -0.0026(9)
N12 0.0222(12) 0.0342(14) 0.0215(11) 0.0019(10) 0.0044(9) -0.0036(10)
N2 0.0224(12) 0.0262(12) 0.0346(14) 0.0041(10) -0.0043(10) 0.0021(9)
N3 0.0234(12) 0.0220(12) 0.0368(14) -0.0015(10) 0.0041(10) 0.0037(9)
C1 0.058(3) 0.086(4) 0.068(3) 0.049(3) 0.017(2) 0.042(3)
C11 0.0211(13) 0.0295(15) 0.0398(17) 0.0012(13) 0.0047(12) 0.0005(11)
C12 0.0200(13) 0.0237(13) 0.0328(15) 0.0007(11) 0.0050(11) -0.0016(10)
C13 0.0263(14) 0.0284(15) 0.0272(14) 0.0054(11) 0.0042(11) 0.0021(11)
C14 0.0277(14) 0.0267(14) 0.0220(13) 0.0028(11) 0.0044(11) 0.0023(11)
C15 0.0220(13) 0.0248(13) 0.0210(12) 0.0013(10) 0.0024(10) -0.0017(10)
C16 0.0221(13) 0.0241(13) 0.0203(12) 0.0008(10) 0.0026(10) -0.0007(10)
C17 0.0186(12) 0.0256(13) 0.0214(12) 0.0029(10) -0.0008(10) -0.0010(10)
C18 0.0200(12) 0.0332(15) 0.0195(12) 0.0054(11) 0.0013(10) -0.0057(11)
C19 0.0188(12) 0.0266(13) 0.0222(12) 0.0011(10) 0.0038(10) -0.0038(10)
C21 0.0304(17) 0.0351(18) 0.054(2) 0.0047(16) -0.0062(15) 0.0108(14)
C31 0.0262(14) 0.0276(14) 0.0247(13) 0.0017(11) 0.0013(11) -0.0006(11)
C32 0.0283(14) 0.0211(13) 0.0276(14) 0.0025(11) 0.0038(11) 0.0063(11)
C33 0.0372(17) 0.0346(17) 0.0290(15) 0.0087(13) -0.0001(13) 0.0072(13)
C34 0.057(2) 0.0374(19) 0.0371(19) 0.0162(15) 0.0136(17) 0.0161(17)
C35 0.047(2) 0.0291(17) 0.066(3) 0.0171(18) 0.025(2) 0.0042(16)
C36 0.0286(16) 0.0267(16) 0.057(2) -0.0009(15) 0.0081(15) -0.0012(12)
P1 0.0247(4) 0.0638(6) 0.0282(4) 0.0207(4) -0.0012(3) 0.0012(4)
C411 0.049(5) 0.069(6) 0.045(5) 0.036(5) 0.005(5) 0.006(5)
C421 0.047(6) 0.052(6) 0.069(8) 0.038(6) 0.015(5) 0.013(5)
C431 0.076(7) 0.095(9) 0.038(7) 0.038(7) 0.011(6) 0.029(7)
C441 0.048(6) 0.087(9) 0.043(5) 0.035(5) 0.022(5) 0.005(6)
C412 0.041(6) 0.066(7) 0.038(6) 0.030(6) 0.019(6) 0.015(6)
C422 0.047(9) 0.045(9) 0.063(9) 0.020(8) 0.010(7) -0.022(8)
C432 0.069(9) 0.081(10) 0.039(10) 0.037(9) 0.005(8) 0.019(9)
C442 0.061(11) 0.067(9) 0.064(10) 0.035(8) 0.021(8) 0.021(8)
C511 0.025(4) 0.098(7) 0.034(4) 0.013(4) -0.012(3) 0.000(4)
C521 0.032(6) 0.080(7) 0.045(6) 0.007(5) -0.015(4) -0.020(5)
C531 0.064(7) 0.134(12) 0.031(4) 0.001(6) -0.021(4) -0.002(8)
C541 0.045(5) 0.112(12) 0.066(7) 0.021(8) -0.023(5) 0.007(6)
C512 0.029(6) 0.102(9) 0.039(6) 0.010(6) -0.008(5) 0.004(6)
C522 0.031(7) 0.100(12) 0.046(9) -0.012(8) -0.022(6) -0.006(8)
C532 0.048(8) 0.118(14) 0.041(7) 0.005(8) -0.013(6) -0.004(9)
C542 0.030(6) 0.110(14) 0.071(9) -0.007(11) -0.027(6) 0.011(8)

loop_
_atom_type_symbol
_atom_type_description
_atom_type_scat_dispersion_real
_atom_type_scat_dispersion_imag
_atom_type_scat_source
C C 0.0033 0.0016 'International Tables Vol C Tables 4.2.6.8 and 6.1.1.4'
H H 0.0000 0.0000 'International Tables Vol C Tables 4.2.6.8 and 6.1.1.4'
N N 0.0061 0.0033 'International Tables Vol C Tables 4.2.6.8 and 6.1.1.4'
O O 0.0106 0.0060 'International Tables Vol C Tables 4.2.6.8 and 6.1.1.4'
P P 0.1023 0.0942 'International Tables Vol C Tables 4.2.6.8 and 6.1.1.4'
Pt Pt -1.7033 8.3905 'International Tables Vol C Tables 4.2.6.8 and 6.1.1.4'

loop_
_geom_angle_atom_site_label_1
_geom_angle_atom_site_label_2
_geom_angle_atom_site_label_3
_geom_angle
_geom_angle_site_symmetry_1
_geom_angle_site_symmetry_3
_geom_angle_publ_flag
C17 Pt1 N3 91.25(11) . 6_554 ?
C17 Pt1 C1 177.18(19) . . ?
N3 Pt1 C1 86.14(17) 6_554 . ?
C17 Pt1 P1 81.60(8) . . ?
N3 Pt1 P1 171.83(8) 6_554 . ?
C1 Pt1 P1 100.92(15) . . ?
C18 O1 P1 115.8(2) . . ?
C12 N11 C19 118.1(3) . . ?
C18 N12 C19 116.4(3) . . ?
C31 N2 C21 111.6(3) . . ?
C31 N2 C11 110.7(3) . . ?
C21 N2 C11 109.6(3) . . ?
C32 N3 C36 118.9(3) . . ?
C32 N3 Pt1 123.8(2) . 6_554 ?
C36 N3 Pt1 117.1(3) . 6_554 ?
Pt1 C1 H1A 109.5 . . ?
Pt1 C1 H1B 109.5 . . ?
H1A C1 H1B 109.5 . . ?
Pt1 C1 H1C 109.5 . . ?
H1A C1 H1C 109.5 . . ?
H1B C1 H1C 109.5 . . ?
N2 C11 C12 112.1(2) . . ?
N2 C11 H11A 109.2 . . ?
C12 C11 H11A 109.2 . . ?
N2 C11 H11B 109.2 . . ?
C12 C11 H11B 109.2 . . ?
H11A C11 H11B 107.9 . . ?
N11 C12 C13 123.3(3) . . ?
N11 C12 C11 117.1(3) . . ?
C13 C12 C11 119.6(3) . . ?
C14 C13 C12 118.8(3) . . ?
C14 C13 H13 120.6 . . ?
C12 C13 H13 120.6 . . ?
C13 C14 C15 119.7(3) . . ?
C13 C14 H14 120.2 . . ?
C15 C14 H14 120.2 . . ?
C14 C15 C19 117.1(3) . . ?
C14 C15 C16 124.6(3) . . ?
C19 C15 C16 118.3(3) . . ?
C17 C16 C15 121.6(3) . . ?
C17 C16 H16 119.2 . . ?
C15 C16 H16 119.2 . . ?
C16 C17 C18 112.8(3) . . ?
C16 C17 Pt1 129.5(2) . . ?
C18 C17 Pt1 117.7(2) . . ?
N12 C18 O1 113.9(3) . . ?
N12 C18 C17 129.3(3) . . ?
O1 C18 C17 116.8(3) . . ?
N11 C19 N12 115.4(3) . . ?
N11 C19 C15 123.0(3) . . ?
N12 C19 C15 121.6(3) . . ?
N2 C21 H21A 109.5 . . ?
N2 C21 H21B 109.5 . . ?
H21A C21 H21B 109.5 . . ?
N2 C21 H21C 109.5 . . ?
H21A C21 H21C 109.5 . . ?
H21B C21 H21C 109.5 . . ?
N2 C31 C32 113.5(3) . . ?
N2 C31 H31A 108.9 . . ?
C32 C31 H31A 108.9 . . ?
N2 C31 H31B 108.9 . . ?
C32 C31 H31B 108.9 . . ?
H31A C31 H31B 107.7 . . ?
N3 C32 C33 120.9(3) . . ?
N3 C32 C31 115.6(3) . . ?
C33 C32 C31 123.5(3) . . ?
C32 C33 C34 119.5(4) . . ?
C32 C33 H33 120.3 . . ?
C34 C33 H33 120.3 . . ?
C35 C34 C33 119.0(4) . . ?
C35 C34 H34 120.5 . . ?
C33 C34 H34 120.5 . . ?
C36 C35 C34 118.9(3) . . ?
C36 C35 H35 120.5 . . ?
C34 C35 H35 120.5 . . ?
N3 C36 C35 122.7(4) . . ?
N3 C36 H36 118.6 . . ?
C35 C36 H36 118.6 . . ?
O1 P1 C512 108.3(8) . . ?
O1 P1 C411 97.4(6) . . ?
O1 P1 C412 100.2(7) . . ?
C512 P1 C412 112.4(10) . . ?
O1 P1 C511 96.8(6) . . ?
C411 P1 C511 114.7(7) . . ?
O1 P1 Pt1 106.20(9) . . ?
C512 P1 Pt1 113.5(7) . . ?
C411 P1 Pt1 119.8(6) . . ?
C412 P1 Pt1 115.0(8) . . ?
C511 P1 Pt1 116.2(4) . . ?
C441 C411 C421 108.3(11) . . ?
C441 C411 C431 111.2(11) . . ?
C421 C411 C431 109.5(11) . . ?
C441 C411 P1 114.9(9) . . ?
C421 C411 P1 104.3(9) . . ?
C431 C411 P1 108.3(10) . . ?
C411 C421 H42A 109.5 . . ?
C411 C421 H42B 109.5 . . ?
H42A C421 H42B 109.5 . . ?
C411 C421 H42C 109.5 . . ?
H42A C421 H42C 109.5 . . ?
H42B C421 H42C 109.5 . . ?
C411 C431 H43A 109.5 . . ?
C411 C431 H43B 109.5 . . ?
H43A C431 H43B 109.5 . . ?
C411 C431 H43C 109.5 . . ?
H43A C431 H43C 109.5 . . ?
H43B C431 H43C 109.5 . . ?
C411 C441 H44A 109.5 . . ?
C411 C441 H44B 109.5 . . ?
H44A C441 H44B 109.5 . . ?
C411 C441 H44C 109.5 . . ?
H44A C441 H44C 109.5 . . ?
H44B C441 H44C 109.5 . . ?
C442 C412 C422 109.2(15) . . ?
C442 C412 C432 109.5(14) . . ?
C422 C412 C432 107.7(14) . . ?
C442 C412 P1 112.0(14) . . ?
C422 C412 P1 105.6(11) . . ?
C432 C412 P1 112.7(13) . . ?
C412 C422 H42D 109.5 . . ?
C412 C422 H42E 109.5 . . ?
H42D C422 H42E 109.5 . . ?
C412 C422 H42F 109.5 . . ?
H42D C422 H42F 109.5 . . ?
H42E C422 H42F 109.5 . . ?
C412 C432 H43D 109.5 . . ?
C412 C432 H43E 109.5 . . ?
H43D C432 H43E 109.5 . . ?
C412 C432 H43F 109.5 . . ?
H43D C432 H43F 109.5 . . ?
H43E C432 H43F 109.5 . . ?
C412 C442 H44D 109.5 . . ?
C412 C442 H44E 109.5 . . ?
H44D C442 H44E 109.5 . . ?
C412 C442 H44F 109.5 . . ?
H44D C442 H44F 109.5 . . ?
H44E C442 H44F 109.5 . . ?
C541 C511 C521 108.2(9) . . ?
C541 C511 C531 108.8(10) . . ?
C521 C511 C531 107.5(10) . . ?
C541 C511 P1 111.2(9) . . ?
C521 C511 P1 106.3(8) . . ?
C531 C511 P1 114.6(9) . . ?
C511 C521 H52A 109.5 . . ?
C511 C521 H52B 109.5 . . ?
H52A C521 H52B 109.5 . . ?
C511 C521 H52C 109.5 . . ?
H52A C521 H52C 109.5 . . ?
H52B C521 H52C 109.5 . . ?
C511 C531 H53A 109.5 . . ?
C511 C531 H53B 109.5 . . ?
H53A C531 H53B 109.5 . . ?
C511 C531 H53C 109.5 . . ?
H53A C531 H53C 109.5 . . ?
H53B C531 H53C 109.5 . . ?
C511 C541 H54A 109.5 . . ?
C511 C541 H54B 109.5 . . ?
H54A C541 H54B 109.5 . . ?
C511 C541 H54C 109.5 . . ?
H54A C541 H54C 109.5 . . ?
H54B C541 H54C 109.5 . . ?
C542 C512 C522 110.3(14) . . ?
C542 C512 C532 112.2(13) . . ?
C522 C512 C532 108.4(14) . . ?
C542 C512 P1 110.3(11) . . ?
C522 C512 P1 103.6(11) . . ?
C532 C512 P1 111.8(12) . . ?
C512 C522 H52D 109.5 . . ?
C512 C522 H52E 109.5 . . ?
H52D C522 H52E 109.5 . . ?
C512 C522 H52F 109.5 . . ?
H52D C522 H52F 109.5 . . ?
H52E C522 H52F 109.5 . . ?
C512 C532 H53D 109.5 . . ?
C512 C532 H53E 109.5 . . ?
H53D C532 H53E 109.5 . . ?
C512 C532 H53F 109.5 . . ?
H53D C532 H53F 109.5 . . ?
H53E C532 H53F 109.5 . . ?
C512 C542 H54D 109.5 . . ?
C512 C542 H54E 109.5 . . ?
H54D C542 H54E 109.5 . . ?
C512 C542 H54F 109.5 . . ?
H54D C542 H54F 109.5 . . ?
H54E C542 H54F 109.5 . . ?

loop_
_geom_bond_atom_site_label_1
_geom_bond_atom_site_label_2
_geom_bond_distance
_geom_bond_site_symmetry_2
_geom_bond_publ_flag
Pt1 C17 2.057(3) . ?
Pt1 N3 2.095(3) 6_554 ?
Pt1 C1 2.136(4) . ?
Pt1 P1 2.1745(10) . ?
O1 C18 1.383(3) . ?
O1 P1 1.651(3) . ?
N11 C12 1.316(4) . ?
N11 C19 1.362(4) . ?
N12 C18 1.294(4) . ?
N12 C19 1.369(4) . ?
N2 C31 1.457(4) . ?
N2 C21 1.460(4) . ?
N2 C11 1.462(4) . ?
N3 C32 1.346(4) . ?
N3 C36 1.347(4) . ?
C1 H1A 0.9800 . ?
C1 H1B 0.9800 . ?
C1 H1C 0.9800 . ?
C11 C12 1.505(4) . ?
C11 H11A 0.9900 . ?
C11 H11B 0.9900 . ?
C12 C13 1.417(4) . ?
C13 C14 1.369(4) . ?
C13 H13 0.9500 . ?
C14 C15 1.412(4) . ?
C14 H14 0.9500 . ?
C15 C19 1.414(4) . ?
C15 C16 1.422(4) . ?
C16 C17 1.379(4) . ?
C16 H16 0.9500 . ?
C17 C18 1.439(4) . ?
C21 H21A 0.9800 . ?
C21 H21B 0.9800 . ?
C21 H21C 0.9800 . ?
C31 C32 1.510(4) . ?
C31 H31A 0.9900 . ?
C31 H31B 0.9900 . ?
C32 C33 1.386(4) . ?
C33 C34 1.386(5) . ?
C33 H33 0.9500 . ?
C34 C35 1.375(7) . ?
C34 H34 0.9500 . ?
C35 C36 1.366(6) . ?
C35 H35 0.9500 . ?
C36 H36 0.9500 . ?
P1 C512 1.854(12) . ?
P1 C411 1.856(9) . ?
P1 C412 1.860(12) . ?
P1 C511 1.868(9) . ?
C411 C441 1.523(11) . ?
C411 C421 1.539(12) . ?
C411 C431 1.554(10) . ?
C421 H42A 0.9800 . ?
C421 H42B 0.9800 . ?
C421 H42C 0.9800 . ?
C431 H43A 0.9800 . ?
C431 H43B 0.9800 . ?
C431 H43C 0.9800 . ?
C441 H44A 0.9800 . ?
C441 H44B 0.9800 . ?
C441 H44C 0.9800 . ?
C412 C442 1.530(13) . ?
C412 C422 1.539(13) . ?
C412 C432 1.555(13) . ?
C422 H42D 0.9800 . ?
C422 H42E 0.9800 . ?
C422 H42F 0.9800 . ?
C432 H43D 0.9800 . ?
C432 H43E 0.9800 . ?
C432 H43F 0.9800 . ?
C442 H44D 0.9800 . ?
C442 H44E 0.9800 . ?
C442 H44F 0.9800 . ?
C511 C541 1.529(11) . ?
C511 C521 1.530(11) . ?
C511 C531 1.556(11) . ?
C521 H52A 0.9800 . ?
C521 H52B 0.9800 . ?
C521 H52C 0.9800 . ?
C531 H53A 0.9800 . ?
C531 H53B 0.9800 . ?
C531 H53C 0.9800 . ?
C541 H54A 0.9800 . ?
C541 H54B 0.9800 . ?
C541 H54C 0.9800 . ?
C512 C542 1.520(14) . ?
C512 C522 1.530(14) . ?
C512 C532 1.551(13) . ?
C522 H52D 0.9800 . ?
C522 H52E 0.9800 . ?
C522 H52F 0.9800 . ?
C532 H53D 0.9800 . ?
C532 H53E 0.9800 . ?
C532 H53F 0.9800 . ?
C542 H54D 0.9800 . ?
C542 H54E 0.9800 . ?
C542 H54F 0.9800 . ?

loop_
_geom_torsion_atom_site_label_1
_geom_torsion_atom_site_label_2
_geom_torsion_atom_site_label_3
_geom_torsion_atom_site_label_4
_geom_torsion
_geom_torsion_site_symmetry_1
_geom_torsion_site_symmetry_2
_geom_torsion_site_symmetry_3
_geom_torsion_site_symmetry_4
_geom_torsion_publ_flag
C31 N2 C11 C12 63.7(4) . . . . ?
C21 N2 C11 C12 -172.7(3) . . . . ?
C19 N11 C12 C13 1.3(4) . . . . ?
C19 N11 C12 C11 -177.9(3) . . . . ?
N2 C11 C12 N11 -134.4(3) . . . . ?
N2 C11 C12 C13 46.4(4) . . . . ?
N11 C12 C13 C14 -1.0(5) . . . . ?
C11 C12 C13 C14 178.2(3) . . . . ?
C12 C13 C14 C15 -0.2(5) . . . . ?
C13 C14 C15 C19 0.9(4) . . . . ?
C13 C14 C15 C16 -178.3(3) . . . . ?
C14 C15 C16 C17 179.8(3) . . . . ?
C19 C15 C16 C17 0.6(4) . . . . ?
C15 C16 C17 C18 1.2(4) . . . . ?
C15 C16 C17 Pt1 -179.7(2) . . . . ?
C19 N12 C18 O1 -178.8(3) . . . . ?
C19 N12 C18 C17 1.4(5) . . . . ?
P1 O1 C18 N12 170.8(2) . . . . ?
P1 O1 C18 C17 -9.4(4) . . . . ?
C16 C17 C18 N12 -2.4(5) . . . . ?
Pt1 C17 C18 N12 178.4(3) . . . . ?
C16 C17 C18 O1 177.8(3) . . . . ?
Pt1 C17 C18 O1 -1.4(4) . . . . ?
C12 N11 C19 N12 179.9(3) . . . . ?
C12 N11 C19 C15 -0.5(4) . . . . ?
C18 N12 C19 N11 -179.5(3) . . . . ?
C18 N12 C19 C15 0.9(4) . . . . ?
C14 C15 C19 N11 -0.6(4) . . . . ?
C16 C15 C19 N11 178.6(3) . . . . ?
C14 C15 C19 N12 178.9(3) . . . . ?
C16 C15 C19 N12 -1.8(4) . . . . ?
C21 N2 C31 C32 82.5(3) . . . . ?
C11 N2 C31 C32 -155.1(3) . . . . ?
C36 N3 C32 C33 -1.5(4) . . . . ?
Pt1 N3 C32 C33 172.9(2) 6_554 . . . ?
C36 N3 C32 C31 -179.9(3) . . . . ?
Pt1 N3 C32 C31 -5.5(4) 6_554 . . . ?
N2 C31 C32 N3 -178.9(3) . . . . ?
N2 C31 C32 C33 2.7(4) . . . . ?
N3 C32 C33 C34 1.3(5) . . . . ?
C31 C32 C33 C34 179.6(3) . . . . ?
C32 C33 C34 C35 0.1(5) . . . . ?
C33 C34 C35 C36 -1.3(6) . . . . ?
C32 N3 C36 C35 0.3(5) . . . . ?
Pt1 N3 C36 C35 -174.6(3) 6_554 . . . ?
C34 C35 C36 N3 1.2(6) . . . . ?
C18 O1 P1 C512 -107.6(8) . . . . ?
C18 O1 P1 C411 138.7(6) . . . . ?
C18 O1 P1 C412 134.5(8) . . . . ?
C18 O1 P1 C511 -105.2(5) . . . . ?
C18 O1 P1 Pt1 14.6(2) . . . . ?
O1 P1 C411 C441 33.0(11) . . . . ?
C511 P1 C411 C441 -68.1(12) . . . . ?
Pt1 P1 C411 C441 146.5(10) . . . . ?
O1 P1 C411 C421 -85.5(10) . . . . ?
C511 P1 C411 C421 173.5(10) . . . . ?
Pt1 P1 C411 C421 28.1(12) . . . . ?
O1 P1 C411 C431 157.9(10) . . . . ?
C511 P1 C411 C431 56.9(12) . . . . ?
Pt1 P1 C411 C431 -88.5(11) . . . . ?
O1 P1 C412 C442 44.2(17) . . . . ?
C512 P1 C412 C442 -70.5(17) . . . . ?
Pt1 P1 C412 C442 157.6(16) . . . . ?
O1 P1 C412 C422 -74.5(15) . . . . ?
C512 P1 C412 C422 170.8(14) . . . . ?
Pt1 P1 C412 C422 38.9(16) . . . . ?
O1 P1 C412 C432 168.2(14) . . . . ?
C512 P1 C412 C432 53.4(16) . . . . ?
Pt1 P1 C412 C432 -78.5(16) . . . . ?
O1 P1 C511 C541 173.3(9) . . . . ?
C411 P1 C511 C541 -85.3(11) . . . . ?
Pt1 P1 C511 C541 61.4(10) . . . . ?
O1 P1 C511 C521 55.7(8) . . . . ?
C411 P1 C511 C521 157.2(10) . . . . ?
Pt1 P1 C511 C521 -56.1(10) . . . . ?
O1 P1 C511 C531 -62.8(9) . . . . ?
C411 P1 C511 C531 38.6(11) . . . . ?
Pt1 P1 C511 C531 -174.7(8) . . . . ?
O1 P1 C512 C542 170.2(12) . . . . ?
C412 P1 C512 C542 -80.1(16) . . . . ?
Pt1 P1 C512 C542 52.5(15) . . . . ?
O1 P1 C512 C522 52.2(12) . . . . ?
C412 P1 C512 C522 161.9(13) . . . . ?
Pt1 P1 C512 C522 -65.5(13) . . . . ?
O1 P1 C512 C532 -64.3(13) . . . . ?
C412 P1 C512 C532 45.4(15) . . . . ?
Pt1 P1 C512 C532 178.0(11) . . . . ?
